data_7707842
loop_
_publ_author_name
'Zhou, Chuan-Cong'
'Liu, Hou-Ting'
'Ding, Li'
'Lu, Jing'
'Wang, Su-Na'
'Li, Yun-Wu'

_publ_section_title
;
 Single-crystal-to-single-crystal transformations among three Mn-MOFs
 containing different water molecules induced by reaction time: crystal
 structures and proton conductivities.
;
_journal_issue 32
_journal_name_full 'Dalton transactions (Cambridge, England : 2003)'
_journal_page_first 11077
_journal_page_last 11090
_journal_paper_doi 10.1039/d1dt01163d
_journal_volume 50
_journal_year 2021
_chemical_formula_sum 'C14 H8 Mn1.5 N O7'
_chemical_formula_weight 384.62
_space_group_crystal_system monoclinic
_space_group_IT_number 15
_space_group_name_Hall '-C 2yc'
_space_group_name_H-M_alt 'C 1 2/c 1'
_atom_sites_solution_hydrogens mixed
_audit_creation_method SHELXL-2018/3
_audit_update_record
;
2021-03-04 deposited with the CCDC.	2021-07-07 downloaded from the CCDC.
;
_cell_angle_alpha 90
_cell_angle_beta 98.109(3)
_cell_angle_gamma 90
_cell_formula_units_Z 8
_cell_length_a 9.1618(3)
_cell_length_b 13.5269(5)
_cell_length_c 21.5410(7)
_cell_measurement_reflns_used 3824
_cell_measurement_temperature 293(2)
_cell_measurement_theta_max 70.8650
_cell_measurement_theta_min 3.2670
_cell_volume 2642.90(16)
_computing_cell_refinement 'CrysAlisPro 1.171.40.53 (Rigaku OD, 2019)'
_computing_data_collection 'CrysAlisPro 1.171.40.53 (Rigaku OD, 2019)'
_computing_data_reduction 'CrysAlisPro 1.171.40.53 (Rigaku OD, 2019)'
_computing_molecular_graphics diamond
_computing_structure_refinement 'SHELXL-2018/3 (Sheldrick, 2018)'
_computing_structure_solution 'SHELXL-2018/3 (Sheldrick, 2018)'
_diffrn_ambient_temperature 293(2)
_diffrn_measured_fraction_theta_full 1.000
_diffrn_measured_fraction_theta_max 1.000
_diffrn_measurement_device_type 'Xcalibur, Eos, Gemini'
_diffrn_radiation_type CuK\a
_diffrn_radiation_wavelength 1.54184
_diffrn_reflns_av_R_equivalents 0.0500
_diffrn_reflns_av_unetI/netI 0.0490
_diffrn_reflns_Laue_measured_fraction_full 1.000
_diffrn_reflns_Laue_measured_fraction_max 1.000
_diffrn_reflns_limit_h_max 10
_diffrn_reflns_limit_h_min -10
_diffrn_reflns_limit_k_max 16
_diffrn_reflns_limit_k_min -14
_diffrn_reflns_limit_l_max 25
_diffrn_reflns_limit_l_min -25
_diffrn_reflns_number 8477
_diffrn_reflns_point_group_measured_fraction_full 1.000
_diffrn_reflns_point_group_measured_fraction_max 1.000
_diffrn_reflns_theta_full 67.244
_diffrn_reflns_theta_max 67.244
_diffrn_reflns_theta_min 4.146
_diffrn_source 'fine-focus sealed X-ray tube'
_exptl_absorpt_coefficient_mu 12.249
_exptl_absorpt_correction_T_max 1.00000
_exptl_absorpt_correction_T_min 0.15320
_exptl_absorpt_correction_type multi-scan
_exptl_absorpt_process_details sadabs
_exptl_crystal_colour colorless
_exptl_crystal_density_diffrn 1.933
_exptl_crystal_description block
_exptl_crystal_F_000 1540
_exptl_crystal_size_max 0.120
_exptl_crystal_size_mid 0.110
_exptl_crystal_size_min 0.110
_refine_diff_density_max 0.647
_refine_diff_density_min -0.478
_refine_diff_density_rms 0.094
_refine_ls_extinction_method none
_refine_ls_goodness_of_fit_ref 1.012
_refine_ls_hydrogen_treatment constr
_refine_ls_matrix_type full
_refine_ls_number_parameters 213
_refine_ls_number_reflns 2373
_refine_ls_number_restraints 0
_refine_ls_restrained_S_all 1.012
_refine_ls_R_factor_all 0.0517
_refine_ls_R_factor_gt 0.0418
_refine_ls_shift/su_max 0.001
_refine_ls_shift/su_mean 0.000
_refine_ls_structure_factor_coef Fsqd
_refine_ls_weighting_details 'w=1/[\s^2^(Fo^2^)+(0.0714P)^2^] where P=(Fo^2^+2Fc^2^)/3'
_refine_ls_weighting_scheme calc
_refine_ls_wR_factor_gt 0.1075
_refine_ls_wR_factor_ref 0.1132
_reflns_Friedel_coverage 0.000
_reflns_number_gt 2034
_reflns_number_total 2373
_reflns_threshold_expression 'I > 2\s(I)'
_cod_data_source_file d1dt01163d2.cif
_cod_data_source_block exp_10854
_cod_depositor_comments 'Adding full bibliography for 7707842--7707844.cif.'
_cod_original_cell_volume 2642.91(16)
_cod_original_sg_symbol_H-M 'C 2/c'
_cod_original_formula_sum 'C14 H8 Mn1.50 N O7'
_cod_database_code 7707842
_shelx_shelxl_version_number 2018/3
_shelx_space_group_comment
;
The symmetry employed for this shelxl refinement is uniquely defined
by the following loop, which should always be used as a source of
symmetry information in preference to the above space-group names.
They are only intended as comments.
;
_shelx_estimated_absorpt_t_min 0.321
_shelx_estimated_absorpt_t_max 0.346

loop_
_space_group_symop_operation_xyz
'x, y, z'
'-x, y, -z+1/2'
'x+1/2, y+1/2, z'
'-x+1/2, y+1/2, -z+1/2'
'-x, -y, -z'
'x, -y, z-1/2'
'-x+1/2, -y+1/2, -z'
'x+1/2, -y+1/2, z-1/2'

loop_
_atom_site_label
_atom_site_type_symbol
_atom_site_fract_x
_atom_site_fract_y
_atom_site_fract_z
_atom_site_U_iso_or_equiv
_atom_site_adp_type
_atom_site_occupancy
_atom_site_site_symmetry_order
_atom_site_calc_flag
_atom_site_refinement_flags_posn
_atom_site_refinement_flags_adp
_atom_site_refinement_flags_occupancy
_atom_site_disorder_assembly
_atom_site_disorder_group
Mn2 Mn 0.65102(6) -0.04541(4) 0.81287(2) 0.01524(18) Uani 1 1 d . . . . .
Mn1 Mn 0.000000 0.02467(6) 0.750000 0.0139(2) Uani 1 2 d S T P . .
N1 N 0.5599(3) 0.0269(2) 0.89536(13) 0.0188(7) Uani 1 1 d . . . . .
O1 O 1.1442(3) 0.0769(3) 1.09401(14) 0.0437(8) Uani 1 1 d . . . . .
O2 O 1.1100(3) 0.08225(19) 1.19306(11) 0.0229(6) Uani 1 1 d . . . . .
O3 O 0.7979(3) 0.39417(19) 1.20576(12) 0.0243(6) Uani 1 1 d . . . . .
O4 O 0.5607(3) 0.35353(18) 1.18808(12) 0.0234(6) Uani 1 1 d . . . . .
O5 O 0.1956(3) 0.02683(19) 0.81713(11) 0.0230(6) Uani 1 1 d . . . . .
O6 O 0.4015(3) -0.04317(17) 0.79166(11) 0.0180(5) Uani 1 1 d . . . . .
C1 C 1.0658(4) 0.0969(3) 1.13412(17) 0.0205(8) Uani 1 1 d . . . . .
C2 C 0.9188(4) 0.1451(3) 1.11660(16) 0.0170(7) Uani 1 1 d . . . . .
C3 C 0.8722(4) 0.2157(3) 1.15521(16) 0.0179(7) Uani 1 1 d . . . . .
H3 H 0.933105 0.234688 1.191492 0.021 Uiso 1 1 calc R U . . .
C4 C 0.7340(4) 0.2590(3) 1.14011(15) 0.0163(7) Uani 1 1 d . . . . .
C5 C 0.6413(4) 0.2283(3) 1.08734(16) 0.0181(7) Uani 1 1 d . . . . .
H5 H 0.547183 0.255109 1.078703 0.022 Uiso 1 1 calc R U . . .
C6 C 0.6870(4) 0.1577(3) 1.04679(15) 0.0165(7) Uani 1 1 d . . . . .
C7 C 0.8290(4) 0.1184(3) 1.06189(16) 0.0187(7) Uani 1 1 d . . . . .
H7A H 0.863718 0.073589 1.034698 0.022 Uiso 1 1 calc R U . . .
C8 C 0.6929(4) 0.3413(3) 1.18084(16) 0.0183(8) Uani 1 1 d . . . . .
C9 C 0.5884(4) 0.1235(3) 0.99004(16) 0.0180(7) Uani 1 1 d . . . . .
C10 C 0.4390(4) 0.1466(3) 0.97869(18) 0.0282(9) Uani 1 1 d . . . . .
H10 H 0.397186 0.186327 1.006704 0.034 Uiso 1 1 calc R U . . .
C11 C 0.3525(4) 0.1103(3) 0.92562(17) 0.0284(9) Uani 1 1 d . . . . .
H11 H 0.252793 0.126019 0.917457 0.034 Uiso 1 1 calc R U . . .
C12 C 0.4163(4) 0.0507(3) 0.88509(16) 0.0169(7) Uani 1 1 d . . . . .
C13 C 0.6415(4) 0.0635(3) 0.94588(16) 0.0206(8) Uani 1 1 d . . . . .
H13 H 0.741336 0.047995 0.952182 0.025 Uiso 1 1 calc R U . . .
C14 C 0.3304(4) 0.0079(3) 0.82649(16) 0.0169(7) Uani 1 1 d . . . . .
O7 O 0.6424(3) -0.2079(2) 0.81813(15) 0.0372(7) Uani 1 1 d . . . . .
H7D H 0.588298 -0.222312 0.783958 0.045 Uiso 1 1 d R U . . .
H7B H 0.594047 -0.231822 0.845517 0.045 Uiso 1 1 d R U . . .

loop_
_atom_site_aniso_label
_atom_site_aniso_U_11
_atom_site_aniso_U_22
_atom_site_aniso_U_33
_atom_site_aniso_U_23
_atom_site_aniso_U_13
_atom_site_aniso_U_12
Mn2 0.0127(3) 0.0169(3) 0.0162(3) -0.0018(2) 0.0023(2) 0.0007(2)
Mn1 0.0109(4) 0.0146(4) 0.0162(4) 0.000 0.0018(3) 0.000
N1 0.0140(14) 0.0256(17) 0.0166(15) -0.0036(12) 0.0019(12) 0.0021(12)
O1 0.0289(16) 0.065(2) 0.0388(17) -0.0122(16) 0.0096(14) 0.0206(16)
O2 0.0183(13) 0.0214(14) 0.0272(14) 0.0083(11) -0.0025(11) 0.0001(11)
O3 0.0241(14) 0.0182(14) 0.0298(14) -0.0101(11) 0.0010(11) -0.0032(11)
O4 0.0203(13) 0.0200(14) 0.0321(15) -0.0092(11) 0.0118(11) -0.0002(11)
O5 0.0119(13) 0.0367(17) 0.0198(13) -0.0033(11) 0.0004(10) 0.0022(11)
O6 0.0162(13) 0.0225(14) 0.0148(12) -0.0013(10) 0.0010(10) 0.0006(10)
C1 0.0162(18) 0.0173(19) 0.028(2) -0.0042(16) 0.0013(15) 0.0041(14)
C2 0.0175(17) 0.0161(18) 0.0176(17) 0.0027(14) 0.0027(14) 0.0013(14)
C3 0.0152(17) 0.0212(19) 0.0166(17) -0.0029(15) 0.0003(13) 0.0010(14)
C4 0.0193(17) 0.0152(18) 0.0156(16) 0.0000(14) 0.0063(14) 0.0012(14)
C5 0.0144(16) 0.0197(19) 0.0205(17) -0.0013(15) 0.0032(13) 0.0030(14)
C6 0.0199(17) 0.0150(18) 0.0146(17) 0.0000(13) 0.0031(14) 0.0020(14)
C7 0.0183(18) 0.0178(19) 0.0200(18) -0.0045(14) 0.0031(14) 0.0050(14)
C8 0.0207(18) 0.0156(19) 0.0190(18) 0.0010(14) 0.0046(15) 0.0025(14)
C9 0.0172(18) 0.0179(18) 0.0193(17) -0.0002(14) 0.0036(14) 0.0025(14)
C10 0.023(2) 0.035(2) 0.026(2) -0.0151(18) 0.0030(16) 0.0070(17)
C11 0.0181(19) 0.039(2) 0.027(2) -0.0084(18) -0.0001(16) 0.0101(17)
C12 0.0165(18) 0.0186(19) 0.0160(17) 0.0009(14) 0.0036(14) 0.0015(14)
C13 0.0137(17) 0.029(2) 0.0191(18) -0.0055(16) 0.0009(14) 0.0020(15)
C14 0.0167(17) 0.0194(19) 0.0153(17) 0.0030(14) 0.0042(14) -0.0011(14)
O7 0.0320(16) 0.0225(16) 0.056(2) 0.0017(14) 0.0034(14) -0.0083(12)

loop_
_atom_type_symbol
_atom_type_description
_atom_type_scat_dispersion_real
_atom_type_scat_dispersion_imag
_atom_type_scat_source
C C 0.0181 0.0091 'International Tables Vol C Tables 4.2.6.8 and 6.1.1.4'
H H 0.0000 0.0000 'International Tables Vol C Tables 4.2.6.8 and 6.1.1.4'
N N 0.0311 0.0180 'International Tables Vol C Tables 4.2.6.8 and 6.1.1.4'
O O 0.0492 0.0322 'International Tables Vol C Tables 4.2.6.8 and 6.1.1.4'
Mn Mn -0.5299 2.8052 'International Tables Vol C Tables 4.2.6.8 and 6.1.1.4'

loop_
_geom_angle_atom_site_label_1
_geom_angle_atom_site_label_2
_geom_angle_atom_site_label_3
_geom_angle
_geom_angle_site_symmetry_1
_geom_angle_site_symmetry_3
_geom_angle_publ_flag
O3 Mn2 O7 165.89(10) 7_657 . ?
O3 Mn2 O6 79.67(9) 7_657 2_656 ?
O7 Mn2 O6 93.51(10) . 2_656 ?
O3 Mn2 O2 87.79(9) 7_657 5_757 ?
O7 Mn2 O2 79.95(9) . 5_757 ?
O6 Mn2 O2 91.08(9) 2_656 5_757 ?
O3 Mn2 O6 100.92(9) 7_657 . ?
O7 Mn2 O6 88.92(9) . . ?
O6 Mn2 O6 74.28(9) 2_656 . ?
O2 Mn2 O6 161.10(9) 5_757 . ?
O3 Mn2 N1 81.42(10) 7_657 . ?
O7 Mn2 N1 111.54(11) . . ?
O6 Mn2 N1 136.59(10) 2_656 . ?
O2 Mn2 N1 126.82(10) 5_757 . ?
O6 Mn2 N1 71.49(9) . . ?
O5 Mn1 O5 178.44(14) 2_556 . ?
O5 Mn1 O2 92.16(9) 2_556 6_455 ?
O5 Mn1 O2 88.86(9) . 6_455 ?
O5 Mn1 O2 88.85(9) 2_556 5_657 ?
O5 Mn1 O2 92.16(9) . 5_657 ?
O2 Mn1 O2 99.02(14) 6_455 5_657 ?
O5 Mn1 O4 97.92(10) 2_556 7_557 ?
O5 Mn1 O4 80.92(9) . 7_557 ?
O2 Mn1 O4 167.35(9) 6_455 7_557 ?
O2 Mn1 O4 88.85(10) 5_657 7_557 ?
O5 Mn1 O4 80.92(9) 2_556 8_455 ?
O5 Mn1 O4 97.92(10) . 8_455 ?
O2 Mn1 O4 88.85(10) 6_455 8_455 ?
O2 Mn1 O4 167.35(9) 5_657 8_455 ?
O4 Mn1 O4 85.24(13) 7_557 8_455 ?
C13 N1 C12 118.2(3) . . ?
C13 N1 Mn2 124.9(2) . . ?
C12 N1 Mn2 115.5(2) . . ?
C1 O2 Mn1 122.5(2) . 5_657 ?
C1 O2 Mn2 98.6(2) . 5_757 ?
Mn1 O2 Mn2 113.83(10) 5_657 5_757 ?
C8 O3 Mn2 129.5(2) . 7_657 ?
C8 O4 Mn1 119.8(2) . 7_557 ?
C14 O5 Mn1 145.2(2) . . ?
C14 O6 Mn2 123.3(2) . 2_656 ?
C14 O6 Mn2 118.4(2) . . ?
Mn2 O6 Mn2 105.70(9) 2_656 . ?
O1 C1 O2 121.6(3) . . ?
O1 C1 C2 120.9(3) . . ?
O2 C1 C2 117.5(3) . . ?
C3 C2 C7 119.8(3) . . ?
C3 C2 C1 119.7(3) . . ?
C7 C2 C1 120.4(3) . . ?
C2 C3 C4 120.1(3) . . ?
C5 C4 C3 119.9(3) . . ?
C5 C4 C8 121.9(3) . . ?
C3 C4 C8 118.1(3) . . ?
C4 C5 C6 121.0(3) . . ?
C5 C6 C7 117.6(3) . . ?
C5 C6 C9 121.7(3) . . ?
C7 C6 C9 120.6(3) . . ?
C2 C7 C6 121.3(3) . . ?
O4 C8 O3 124.5(3) . . ?
O4 C8 C4 119.8(3) . . ?
O3 C8 C4 115.6(3) . . ?
C13 C9 C10 116.2(3) . . ?
C13 C9 C6 120.9(3) . . ?
C10 C9 C6 122.9(3) . . ?
C11 C10 C9 120.0(3) . . ?
C12 C11 C10 119.0(3) . . ?
N1 C12 C11 122.0(3) . . ?
N1 C12 C14 115.5(3) . . ?
C11 C12 C14 122.5(3) . . ?
N1 C13 C9 124.7(3) . . ?
O5 C14 O6 126.6(3) . . ?
O5 C14 C12 116.4(3) . . ?
O6 C14 C12 117.1(3) . . ?

loop_
_geom_bond_atom_site_label_1
_geom_bond_atom_site_label_2
_geom_bond_distance
_geom_bond_site_symmetry_2
_geom_bond_publ_flag
Mn2 O3 2.149(3) 7_657 ?
Mn2 O7 2.203(3) . ?
Mn2 O6 2.235(2) 2_656 ?
Mn2 O2 2.266(2) 5_757 ?
Mn2 O6 2.267(2) . ?
Mn2 N1 2.287(3) . ?
Mn1 O5 2.138(2) 2_556 ?
Mn1 O5 2.138(2) . ?
Mn1 O2 2.228(2) 6_455 ?
Mn1 O2 2.228(3) 5_657 ?
Mn1 O4 2.239(2) 7_557 ?
Mn1 O4 2.239(2) 8_455 ?
N1 C13 1.326(4) . ?
N1 C12 1.341(4) . ?
O1 C1 1.229(4) . ?
O2 C1 1.292(4) . ?
O3 C8 1.257(4) . ?
O4 C8 1.254(4) . ?
O5 C14 1.250(4) . ?
O6 C14 1.266(4) . ?
C1 C2 1.496(5) . ?
C2 C3 1.374(5) . ?
C2 C7 1.386(5) . ?
C3 C4 1.391(4) . ?
C4 C5 1.383(5) . ?
C4 C8 1.498(5) . ?
C5 C6 1.397(5) . ?
C6 C7 1.401(5) . ?
C6 C9 1.487(5) . ?
C9 C13 1.389(5) . ?
C9 C10 1.392(5) . ?
C10 C11 1.385(5) . ?
C11 C12 1.378(5) . ?
C12 C14 1.506(5) . ?

loop_
_geom_hbond_atom_site_label_D
_geom_hbond_atom_site_label_H
_geom_hbond_atom_site_label_A
_geom_hbond_distance_DH
_geom_hbond_distance_HA
_geom_hbond_distance_DA
_geom_hbond_angle_DHA
_geom_hbond_site_symmetry_A
_geom_hbond_publ_flag
O7 H7D O4 0.85 2.71 3.420(4) 142.3 6 yes

loop_
_geom_torsion_atom_site_label_1
_geom_torsion_atom_site_label_2
_geom_torsion_atom_site_label_3
_geom_torsion_atom_site_label_4
_geom_torsion
_geom_torsion_site_symmetry_1
_geom_torsion_site_symmetry_2
_geom_torsion_site_symmetry_3
_geom_torsion_site_symmetry_4
_geom_torsion_publ_flag
Mn1 O2 C1 O1 -116.2(4) 5_657 . . . ?
Mn2 O2 C1 O1 9.3(4) 5_757 . . . ?
Mn1 O2 C1 C2 67.4(4) 5_657 . . . ?
Mn2 O2 C1 C2 -167.1(3) 5_757 . . . ?
O1 C1 C2 C3 -141.9(4) . . . . ?
O2 C1 C2 C3 34.5(5) . . . . ?
O1 C1 C2 C7 38.4(6) . . . . ?
O2 C1 C2 C7 -145.1(3) . . . . ?
C7 C2 C3 C4 1.3(5) . . . . ?
C1 C2 C3 C4 -178.3(3) . . . . ?
C2 C3 C4 C5 2.3(5) . . . . ?
C2 C3 C4 C8 -175.2(3) . . . . ?
C3 C4 C5 C6 -3.3(5) . . . . ?
C8 C4 C5 C6 174.1(3) . . . . ?
C4 C5 C6 C7 0.7(5) . . . . ?
C4 C5 C6 C9 179.6(3) . . . . ?
C3 C2 C7 C6 -4.0(5) . . . . ?
C1 C2 C7 C6 175.6(3) . . . . ?
C5 C6 C7 C2 2.9(5) . . . . ?
C9 C6 C7 C2 -176.0(3) . . . . ?
Mn1 O4 C8 O3 -0.8(5) 7_557 . . . ?
Mn1 O4 C8 C4 179.2(2) 7_557 . . . ?
Mn2 O3 C8 O4 -69.5(5) 7_657 . . . ?
Mn2 O3 C8 C4 110.5(3) 7_657 . . . ?
C5 C4 C8 O4 33.6(5) . . . . ?
C3 C4 C8 O4 -148.9(3) . . . . ?
C5 C4 C8 O3 -146.4(3) . . . . ?
C3 C4 C8 O3 31.1(5) . . . . ?
C5 C6 C9 C13 171.3(3) . . . . ?
C7 C6 C9 C13 -9.8(5) . . . . ?
C5 C6 C9 C10 -10.5(6) . . . . ?
C7 C6 C9 C10 168.4(4) . . . . ?
C13 C9 C10 C11 -0.1(6) . . . . ?
C6 C9 C10 C11 -178.4(4) . . . . ?
C9 C10 C11 C12 0.7(6) . . . . ?
C13 N1 C12 C11 -0.8(5) . . . . ?
Mn2 N1 C12 C11 -167.9(3) . . . . ?
C13 N1 C12 C14 179.1(3) . . . . ?
Mn2 N1 C12 C14 12.0(4) . . . . ?
C10 C11 C12 N1 -0.2(6) . . . . ?
C10 C11 C12 C14 179.8(4) . . . . ?
C12 N1 C13 C9 1.4(6) . . . . ?
Mn2 N1 C13 C9 167.2(3) . . . . ?
C10 C9 C13 N1 -1.0(6) . . . . ?
C6 C9 C13 N1 177.4(3) . . . . ?
Mn1 O5 C14 O6 -13.6(7) . . . . ?
Mn1 O5 C14 C12 166.2(3) . . . . ?
Mn2 O6 C14 O5 34.4(5) 2_656 . . . ?
Mn2 O6 C14 O5 170.7(3) . . . . ?
Mn2 O6 C14 C12 -145.4(2) 2_656 . . . ?
Mn2 O6 C14 C12 -9.0(4) . . . . ?
N1 C12 C14 O5 177.9(3) . . . . ?
C11 C12 C14 O5 -2.1(5) . . . . ?
N1 C12 C14 O6 -2.3(5) . . . . ?
C11 C12 C14 O6 177.7(3) . . . . ?
